data_7126007
loop_
_publ_author_name
'Fellowes, Thomas'
'Harris, Benjamin L.'
'White, Jonathan M.'

_publ_section_title
;
 Experimental evidence of chalcogen bonding at oxygen.
;
_journal_issue 22
_journal_name_full 'Chemical communications (Cambridge, England)'
_journal_page_first 3313
_journal_page_last 3316
_journal_paper_doi 10.1039/c9cc09896h
_journal_volume 56
_journal_year 2020
_chemical_formula_moiety 'C12 H13 N3 O5'
_chemical_formula_sum 'C12 H13 N3 O5'
_chemical_formula_weight 279.25
_space_group_crystal_system monoclinic
_space_group_IT_number 4
_space_group_name_Hall 'P 2yb'
_space_group_name_H-M_alt 'P 1 21 1'
_atom_sites_solution_hydrogens geom
_atom_sites_solution_primary dual
_audit_creation_date 2020-01-24
_audit_creation_method
;
Olex2 1.3
(compiled Nov 21 2019 18:26:39 for OlexSys, GUI svn.r6003)
;
_audit_update_record
;
2020-01-30 deposited with the CCDC.	2020-02-12 downloaded from the CCDC.
;
_cell_angle_alpha 90
_cell_angle_beta 101.0310(10)
_cell_angle_gamma 90
_cell_formula_units_Z 4
_cell_length_a 6.66740(10)
_cell_length_b 16.3925(3)
_cell_length_c 11.6108(2)
_cell_measurement_reflns_used 25403
_cell_measurement_temperature 100(1)
_cell_measurement_theta_max 51.0610
_cell_measurement_theta_min 3.5020
_cell_volume 1245.56(4)
_computing_cell_refinement 'CrysAlisPro 1.171.40.67a (Rigaku OD, 2019)'
_computing_data_collection 'CrysAlisPro 1.171.40.67a (Rigaku OD, 2019)'
_computing_data_reduction 'CrysAlisPro 1.171.40.67a (Rigaku OD, 2019)'
_computing_molecular_graphics 'Olex2 1.3 (Dolomanov et al., 2009)'
_computing_publication_material 'Olex2 1.3 (Dolomanov et al., 2009)'
_computing_structure_refinement 'SHELXL 2018/3 (Sheldrick, 2015)'
_computing_structure_solution 'SHELXT 2018/2 (Sheldrick, 2018)'
_diffrn_ambient_environment N~2~
_diffrn_ambient_temperature 100(1)
_diffrn_detector 'Hybrid Pixel Array Detector'
_diffrn_detector_area_resol_mean 10.0000
_diffrn_detector_type HyPix
_diffrn_measured_fraction_theta_full 0.993
_diffrn_measured_fraction_theta_max 0.984
_diffrn_measurement_details
;
List of Runs (angles in degrees, time in seconds):

  # Type    Start    End  Width  t~exp~   \w     \q     \k     \f   Frames
#--------------------------------------------------------------------------
  1  \w    -16.00  19.00   0.50   45.00    --   55.36 -57.00  30.00   70
  2  \w     47.00  73.00   0.50   45.00    --   55.36-110.00 -35.00   52
  3  \w    -14.00  12.00   0.50   45.00    --   55.36 -37.00 -30.00   52
  4  \w    -15.00  12.00   0.50   45.00    --   55.36 -37.00  30.00   54
  5  \w    -18.00   7.00   0.50   45.00    --   55.36 -37.00   0.00   50
  6  \w    -13.00  20.00   0.50   45.00    --   55.36 -57.00  60.00   66
  7  \w    -16.00  39.00   0.50   45.00    --   55.36 -57.00 -90.00  110
  8  \w     -3.00  23.00   0.50   15.00    --    0.47  77.00-150.00   52
  9  \w    101.00 126.00   0.50   45.00    --   55.36  77.00   0.00   50
 10  \w    101.00 126.00   0.50   45.00    --   55.36  77.00  90.00   50
 11  \w    101.00 126.00   0.50   45.00    --   55.36  77.00-180.00   50
 12  \w    -93.00 -24.00   0.50   45.00    --  -54.43 110.00  59.00  138
 13  \w   -114.00 -89.00   0.50   45.00    --  -54.43 -57.00 -60.00   50
 14  \w   -115.00 -88.00   0.50   45.00    --  -54.43 -57.00   0.00   54
 15  \w   -126.00 -82.00   0.50   45.00    --  -54.43 -57.00  60.00   88
 16  \w   -118.00 -82.00   0.50   45.00    --  -54.43 -57.00 120.00   72
 17  \w    -89.00 -43.00   0.50   45.00    --  -54.43 125.00 -30.00   92
 18  \w   -102.00 -34.00   0.50   45.00    --  -54.43 125.00-150.00  136
;
_diffrn_measurement_device 'four-circle diffractometer'
_diffrn_measurement_device_type 'XtaLAB Synergy, Dualflex, HyPix'
_diffrn_measurement_method '\w scans'
_diffrn_orient_matrix_type 'CrysAlisPro convention (1999,Acta A55,543-557)'
_diffrn_orient_matrix_UB_11 -0.0027403000
_diffrn_orient_matrix_UB_12 -0.0413163000
_diffrn_orient_matrix_UB_13 -0.0183991000
_diffrn_orient_matrix_UB_21 -0.0694297000
_diffrn_orient_matrix_UB_22 -0.0091768000
_diffrn_orient_matrix_UB_23 0.0374652000
_diffrn_orient_matrix_UB_31 -0.0831661000
_diffrn_orient_matrix_UB_32 0.0090485000
_diffrn_orient_matrix_UB_33 -0.0461535000
_diffrn_radiation_monochromator mirror
_diffrn_radiation_probe x-ray
_diffrn_radiation_type 'Mo K\a'
_diffrn_radiation_wavelength 0.71073
_diffrn_reflns_av_R_equivalents 0.0214
_diffrn_reflns_av_unetI/netI 0.0317
_diffrn_reflns_Laue_measured_fraction_full 0.993
_diffrn_reflns_Laue_measured_fraction_max 0.984
_diffrn_reflns_limit_h_max 14
_diffrn_reflns_limit_h_min -14
_diffrn_reflns_limit_k_max 35
_diffrn_reflns_limit_k_min -35
_diffrn_reflns_limit_l_max 25
_diffrn_reflns_limit_l_min -25
_diffrn_reflns_number 51580
_diffrn_reflns_point_group_measured_fraction_full 0.960
_diffrn_reflns_point_group_measured_fraction_max 0.908
_diffrn_reflns_theta_full 25.242
_diffrn_reflns_theta_max 51.319
_diffrn_reflns_theta_min 3.508
_diffrn_source 'micro-focus sealed X-ray tube'
_diffrn_source_type 'PhotonJet (Mo) X-ray Source'
_exptl_absorpt_coefficient_mu 0.118
_exptl_absorpt_correction_T_max 1.000
_exptl_absorpt_correction_T_min 0.504
_exptl_absorpt_correction_type gaussian
_exptl_absorpt_process_details
;
CrysAlisPro 1.171.40.67a (Rigaku Oxford Diffraction, 2019)
Numerical absorption correction based on gaussian integration over
			a multifaceted crystal model
Empirical absorption correction using spherical harmonics,
 implemented in SCALE3 ABSPACK scaling algorithm.
;
_exptl_crystal_colour colourless
_exptl_crystal_colour_primary colourless
_exptl_crystal_density_diffrn 1.489
_exptl_crystal_description block
_exptl_crystal_F_000 584
_exptl_crystal_size_max 0.445
_exptl_crystal_size_mid 0.235
_exptl_crystal_size_min 0.118
_refine_diff_density_max 0.568
_refine_diff_density_min -0.207
_refine_diff_density_rms 0.063
_refine_ls_abs_structure_details
;
 Flack x determined using 8110 quotients [(I+)-(I-)]/[(I+)+(I-)]
 (Parsons, Flack and Wagner, Acta Cryst. B69 (2013) 249-259).
;
_refine_ls_abs_structure_Flack 0.32(14)
_refine_ls_extinction_method none
_refine_ls_goodness_of_fit_ref 1.004
_refine_ls_hydrogen_treatment constr
_refine_ls_matrix_type full
_refine_ls_number_parameters 361
_refine_ls_number_reflns 25111
_refine_ls_number_restraints 1
_refine_ls_restrained_S_all 1.004
_refine_ls_R_factor_all 0.0518
_refine_ls_R_factor_gt 0.0409
_refine_ls_shift/su_max 0.001
_refine_ls_shift/su_mean 0.000
_refine_ls_structure_factor_coef Fsqd
_refine_ls_weighting_details 'w=1/[\s^2^(Fo^2^)+(0.0732P)^2^] where P=(Fo^2^+2Fc^2^)/3'
_refine_ls_weighting_scheme calc
_refine_ls_wR_factor_gt 0.1096
_refine_ls_wR_factor_ref 0.1153
_reflns_Friedel_coverage 0.807
_reflns_Friedel_fraction_full 0.924
_reflns_Friedel_fraction_max 0.828
_reflns_number_gt 20837
_reflns_number_total 25111
_reflns_threshold_expression 'I > 2\s(I)'
_cod_data_source_file c9cc09896h2.cif
_cod_data_source_block cmpd2
_cod_depositor_comments 'Adding full bibliography for 7126005--7126007.cif.'
_cod_database_code 7126007
_shelx_shelxl_version_number 2018/3
_chemical_oxdiff_formula 'C12 H13 N3 O5 '
_shelx_space_group_comment
;
The symmetry employed for this shelxl refinement is uniquely defined
by the following loop, which should always be used as a source of
symmetry information in preference to the above space-group names.
They are only intended as comments.
;
_reflns_odcompleteness_completeness 99.81
_reflns_odcompleteness_iscentric 1
_reflns_odcompleteness_theta 47.63
_olex2_refinement_description
;
1. Fixed Uiso
 At 1.2 times of:
  All C(H) groups, All C(H,H) groups
2.a Secondary CH2 refined with riding coordinates:
 C9A(H9AA,H9AB), C12A(H12A,H12B), C11A(H11A,H11B), C8(H8A,H8B), C8A(H8AA,H8AB),
  C12(H12C,H12D), C10A(H10A,H10B), C9(H9A,H9B), C10(H10C,H10D), C11(H11C,H11D)
2.b Aromatic/amide H refined with riding coordinates:
 C3(H3), C6(H6), C5A(H5A), C3A(H3A), C5(H5), C6A(H6A)
;
_olex2_submission_special_instructions 'No special instructions were received'
_oxdiff_exptl_absorpt_empirical_details
;
Empirical correction (ABSPACK) includes:
- Absorption correction using spherical harmonics
- Frame scaling
;
_oxdiff_exptl_absorpt_empirical_full_max 1.369
_oxdiff_exptl_absorpt_empirical_full_min 0.759

loop_
_space_group_symop_operation_xyz
'x, y, z'
'-x, y+1/2, -z'

loop_
_atom_site_label
_atom_site_type_symbol
_atom_site_fract_x
_atom_site_fract_y
_atom_site_fract_z
_atom_site_U_iso_or_equiv
_atom_site_adp_type
_atom_site_occupancy
_atom_site_site_symmetry_order
_atom_site_calc_flag
_atom_site_refinement_flags_posn
_atom_site_refinement_flags_adp
_atom_site_refinement_flags_occupancy
_atom_site_disorder_assembly
_atom_site_disorder_group
O1A O 0.07229(8) 0.61769(4) 0.48558(4) 0.01514(8) Uani 1 1 d . . . . .
O5A O 0.70527(9) 0.71201(4) 0.17261(5) 0.02008(10) Uani 1 1 d . . . . .
O1 O 0.56072(9) 0.38501(4) 0.76652(4) 0.01655(8) Uani 1 1 d . . . . .
O4A O 0.46718(10) 0.65702(5) 0.04249(5) 0.02210(11) Uani 1 1 d . . . . .
O4 O 0.95546(11) 0.34303(5) 0.32277(5) 0.02334(11) Uani 1 1 d . . . . .
O5 O 1.19196(9) 0.28763(4) 0.45341(5) 0.01907(9) Uani 1 1 d . . . . .
O3A O -0.11470(11) 0.54102(5) 0.14779(5) 0.02531(12) Uani 1 1 d . . . . .
O2A O -0.17281(10) 0.54262(5) 0.32448(6) 0.02319(11) Uani 1 1 d . . . . .
O2 O 0.30780(10) 0.45329(5) 0.60334(5) 0.02210(11) Uani 1 1 d . . . . .
O3 O 0.36787(11) 0.45646(5) 0.42668(5) 0.02455(12) Uani 1 1 d . . . . .
N1A N 0.16454(9) 0.64832(4) 0.60093(5) 0.01473(8) Uani 1 1 d . . . . .
N2A N -0.06776(9) 0.55942(4) 0.25223(5) 0.01541(8) Uani 1 1 d . . . . .
N3A N 0.54037(9) 0.67675(4) 0.14375(5) 0.01551(8) Uani 1 1 d . . . . .
N2 N 0.41433(9) 0.43793(4) 0.53089(5) 0.01488(8) Uani 1 1 d . . . . .
N3 N 1.02698(9) 0.32295(4) 0.42375(5) 0.01562(9) Uani 1 1 d . . . . .
N1 N 0.65121(10) 0.35278(4) 0.88156(5) 0.01654(9) Uani 1 1 d . . . . .
C2 C 0.60822(10) 0.39449(4) 0.56906(5) 0.01272(8) Uani 1 1 d . . . . .
C3 C 0.72260(10) 0.37977(4) 0.48286(5) 0.01375(9) Uani 1 1 d . . . . .
H3 H 0.673759 0.396113 0.403978 0.016 Uiso 1 1 calc R U . . .
C4A C 0.42388(10) 0.65839(4) 0.23484(5) 0.01372(9) Uani 1 1 d . . . . .
C1A C 0.19292(10) 0.62954(4) 0.40695(5) 0.01252(8) Uani 1 1 d . . . . .
C6 C 0.87129(10) 0.33287(4) 0.71527(6) 0.01441(9) Uani 1 1 d . . . . .
H6 H 0.923458 0.317309 0.794131 0.017 Uiso 1 1 calc R U . . .
C4 C 0.90900(10) 0.34082(4) 0.51447(6) 0.01371(9) Uani 1 1 d . . . . .
C2A C 0.12367(10) 0.60428(4) 0.28985(5) 0.01272(8) Uani 1 1 d . . . . .
C7A C 0.06623(10) 0.62114(4) 0.67726(5) 0.01372(8) Uani 1 1 d . . . . .
C5A C 0.50184(10) 0.68019(4) 0.35057(6) 0.01489(9) Uani 1 1 d . . . . .
H5A H 0.633275 0.704434 0.370931 0.018 Uiso 1 1 calc R U . . .
C3A C 0.23757(10) 0.61964(4) 0.20386(5) 0.01365(8) Uani 1 1 d . . . . .
H3A H 0.188016 0.603719 0.124872 0.016 Uiso 1 1 calc R U . . .
C9A C -0.01970(12) 0.67481(5) 0.86465(6) 0.01781(10) Uani 1 1 d . . . . .
H9AA H 0.038118 0.683989 0.948724 0.021 Uiso 1 1 calc R U . . .
H9AB H -0.076203 0.727214 0.830464 0.021 Uiso 1 1 calc R U . . .
C5 C 0.98580(10) 0.31848(4) 0.62999(6) 0.01478(9) Uani 1 1 d . . . . .
H5 H 1.116325 0.293454 0.650174 0.018 Uiso 1 1 calc R U . . .
C6A C 0.38662(10) 0.66629(4) 0.43554(5) 0.01454(9) Uani 1 1 d . . . . .
H6A H 0.438915 0.681770 0.514417 0.017 Uiso 1 1 calc R U . . .
C12A C -0.11713(13) 0.56632(5) 0.65643(7) 0.02041(12) Uani 1 1 d . . . . .
H12A H -0.075006 0.510251 0.682046 0.024 Uiso 1 1 calc R U . . .
H12B H -0.175907 0.564657 0.571440 0.024 Uiso 1 1 calc R U . . .
C11A C -0.28001(12) 0.59633(6) 0.72369(7) 0.02057(12) Uani 1 1 d . . . . .
H11A H -0.340989 0.647529 0.687613 0.025 Uiso 1 1 calc R U . . .
H11B H -0.390154 0.555122 0.717243 0.025 Uiso 1 1 calc R U . . .
C1 C 0.67829(10) 0.37031(4) 0.68667(5) 0.01299(8) Uani 1 1 d . . . . .
C8 C 0.64175(12) 0.35610(5) 1.08291(6) 0.01749(10) Uani 1 1 d . . . . .
H8A H 0.720002 0.400760 1.128239 0.021 Uiso 1 1 calc R U . . .
H8B H 0.735387 0.309350 1.081872 0.021 Uiso 1 1 calc R U . . .
C7 C 0.56304(11) 0.38423(4) 0.95959(6) 0.01514(9) Uani 1 1 d . . . . .
C8A C 0.15012(11) 0.64608(5) 0.80154(6) 0.01622(10) Uani 1 1 d . . . . .
H8AA H 0.250172 0.690729 0.801723 0.019 Uiso 1 1 calc R U . . .
H8AB H 0.222638 0.599266 0.844590 0.019 Uiso 1 1 calc R U . . .
C12 C 0.39397(16) 0.44575(6) 0.94188(7) 0.02515(16) Uani 1 1 d . . . . .
H12C H 0.336896 0.451300 0.857030 0.030 Uiso 1 1 calc R U . . .
H12D H 0.448589 0.499507 0.971586 0.030 Uiso 1 1 calc R U . . .
C10A C -0.19072(12) 0.61148(5) 0.85300(6) 0.01912(11) Uani 1 1 d . . . . .
H10A H -0.136078 0.559821 0.890651 0.023 Uiso 1 1 calc R U . . .
H10B H -0.299367 0.631270 0.893407 0.023 Uiso 1 1 calc R U . . .
C9 C 0.46570(13) 0.33045(5) 1.14289(7) 0.01912(11) Uani 1 1 d . . . . .
H9A H 0.400094 0.280633 1.104782 0.023 Uiso 1 1 calc R U . . .
H9B H 0.520014 0.317666 1.226367 0.023 Uiso 1 1 calc R U . . .
C10 C 0.30737(15) 0.39853(6) 1.13479(7) 0.02407(14) Uani 1 1 d . . . . .
H10C H 0.194087 0.380813 1.173016 0.029 Uiso 1 1 calc R U . . .
H10D H 0.371031 0.447505 1.176435 0.029 Uiso 1 1 calc R U . . .
C11 C 0.22391(15) 0.41950(8) 1.00684(8) 0.0301(2) Uani 1 1 d . . . . .
H11C H 0.123100 0.464233 1.003059 0.036 Uiso 1 1 calc R U . . .
H11D H 0.152327 0.371343 0.967047 0.036 Uiso 1 1 calc R U . . .

loop_
_atom_site_aniso_label
_atom_site_aniso_U_11
_atom_site_aniso_U_22
_atom_site_aniso_U_33
_atom_site_aniso_U_23
_atom_site_aniso_U_13
_atom_site_aniso_U_12
O1A 0.01470(18) 0.0195(2) 0.01167(15) -0.00187(14) 0.00369(13) -0.00307(15)
O5A 0.0164(2) 0.0257(3) 0.0191(2) -0.00076(18) 0.00578(16) -0.00498(18)
O1 0.01668(19) 0.0210(2) 0.01286(16) 0.00289(15) 0.00494(14) 0.00490(16)
O4A 0.0214(2) 0.0332(3) 0.01252(17) -0.00363(18) 0.00510(16) -0.0037(2)
O4 0.0227(2) 0.0351(3) 0.01271(18) 0.00220(19) 0.00461(16) 0.0047(2)
O5 0.01544(19) 0.0227(2) 0.0197(2) -0.00069(17) 0.00507(15) 0.00349(16)
O3A 0.0236(3) 0.0340(3) 0.0177(2) -0.0092(2) 0.00226(18) -0.0113(2)
O2A 0.0181(2) 0.0319(3) 0.0206(2) -0.0037(2) 0.00632(17) -0.0092(2)
O2 0.0160(2) 0.0303(3) 0.0203(2) -0.0006(2) 0.00404(16) 0.00695(19)
O3 0.0248(3) 0.0302(3) 0.0180(2) 0.0081(2) 0.00225(18) 0.0107(2)
N1A 0.01496(19) 0.0175(2) 0.01205(17) -0.00181(15) 0.00339(14) -0.00237(16)
N2A 0.01339(19) 0.0163(2) 0.01619(19) -0.00281(16) 0.00180(15) -0.00213(15)
N3A 0.01466(19) 0.0192(2) 0.01344(17) -0.00053(16) 0.00455(14) -0.00054(16)
N2 0.01368(19) 0.0143(2) 0.01608(19) 0.00085(16) 0.00138(15) 0.00108(15)
N3 0.0151(2) 0.0185(2) 0.01367(18) -0.00077(16) 0.00391(15) 0.00021(16)
N1 0.0168(2) 0.0193(2) 0.01433(19) 0.00397(17) 0.00501(16) 0.00380(18)
C2 0.01217(19) 0.0129(2) 0.01271(18) 0.00069(16) 0.00153(15) 0.00043(15)
C3 0.0141(2) 0.0144(2) 0.01254(19) 0.00060(16) 0.00210(15) 0.00003(16)
C4A 0.0132(2) 0.0164(2) 0.01199(19) -0.00030(16) 0.00327(15) -0.00025(16)
C1A 0.01235(19) 0.0135(2) 0.01181(18) -0.00014(15) 0.00264(15) 0.00007(15)
C6 0.0138(2) 0.0169(2) 0.01241(19) 0.00124(17) 0.00225(15) 0.00187(17)
C4 0.0134(2) 0.0153(2) 0.01271(19) 0.00022(16) 0.00304(15) 0.00059(16)
C2A 0.01153(19) 0.0135(2) 0.01288(19) -0.00097(16) 0.00171(15) -0.00073(15)
C7A 0.0146(2) 0.0141(2) 0.01289(19) -0.00080(16) 0.00368(15) -0.00123(16)
C5A 0.0132(2) 0.0188(3) 0.01268(19) -0.00090(17) 0.00247(15) -0.00216(18)
C3A 0.0136(2) 0.0151(2) 0.01210(18) -0.00132(17) 0.00215(15) -0.00017(17)
C9A 0.0194(3) 0.0209(3) 0.0140(2) -0.0024(2) 0.00525(18) -0.0008(2)
C5 0.0132(2) 0.0176(2) 0.0135(2) 0.00085(17) 0.00243(16) 0.00202(17)
C6A 0.0132(2) 0.0183(2) 0.01186(19) -0.00079(17) 0.00183(15) -0.00182(17)
C12A 0.0219(3) 0.0226(3) 0.0183(2) -0.0054(2) 0.0079(2) -0.0097(2)
C11A 0.0163(2) 0.0277(3) 0.0183(3) -0.0006(2) 0.00466(19) -0.0050(2)
C1 0.0134(2) 0.0133(2) 0.01256(19) 0.00036(15) 0.00312(15) 0.00063(15)
C8 0.0170(2) 0.0211(3) 0.0141(2) 0.0033(2) 0.00251(18) 0.0010(2)
C7 0.0165(2) 0.0155(2) 0.0136(2) 0.00140(17) 0.00331(16) 0.00171(18)
C8A 0.0153(2) 0.0200(3) 0.0130(2) -0.00092(18) 0.00215(16) -0.00043(19)
C12 0.0336(4) 0.0263(4) 0.0167(3) 0.0037(2) 0.0078(2) 0.0158(3)
C10A 0.0200(3) 0.0224(3) 0.0165(2) 0.0012(2) 0.00723(19) -0.0020(2)
C9 0.0227(3) 0.0190(3) 0.0171(2) 0.0010(2) 0.0076(2) 0.0001(2)
C10 0.0256(3) 0.0300(4) 0.0187(3) -0.0018(3) 0.0094(2) 0.0065(3)
C11 0.0233(3) 0.0472(6) 0.0196(3) -0.0024(3) 0.0040(2) 0.0159(4)

loop_
_atom_type_symbol
_atom_type_description
_atom_type_scat_dispersion_real
_atom_type_scat_dispersion_imag
_atom_type_scat_source
C C 0.0033 0.0016 'International Tables Vol C Tables 4.2.6.8 and 6.1.1.4'
H H 0.0000 0.0000 'International Tables Vol C Tables 4.2.6.8 and 6.1.1.4'
N N 0.0061 0.0033 'International Tables Vol C Tables 4.2.6.8 and 6.1.1.4'
O O 0.0106 0.0060 'International Tables Vol C Tables 4.2.6.8 and 6.1.1.4'

loop_
_exptl_crystal_face_index_h
_exptl_crystal_face_index_k
_exptl_crystal_face_index_l
_exptl_crystal_face_perp_dist
0 -1 0 0.0332
1 9 -15 0.1006
9 -1 4 0.2141
5 19 4 0.1378
2 23 -2 0.0728
2 18 -10 0.0966
0 -1 -16 0.1159
0 1 16 0.1172
-9 -1 4 0.1617
0 22 6 0.0830
4 11 11 0.1558
-2 22 2 0.0974

loop_
_geom_angle_atom_site_label_1
_geom_angle_atom_site_label_2
_geom_angle_atom_site_label_3
_geom_angle
_geom_angle_site_symmetry_1
_geom_angle_site_symmetry_3
_geom_angle_publ_flag
C1A O1A N1A 111.98(5) . . ?
C1 O1 N1 111.93(5) . . ?
C7A N1A O1A 109.62(5) . . ?
O3A N2A C2A 117.36(6) . . ?
O2A N2A O3A 123.36(6) . . ?
O2A N2A C2A 119.28(6) . . ?
O5A N3A C4A 118.13(6) . . ?
O4A N3A O5A 123.75(6) . . ?
O4A N3A C4A 118.11(6) . . ?
O2 N2 O3 123.70(6) . . ?
O2 N2 C2 118.99(6) . . ?
O3 N2 C2 117.31(6) . . ?
O4 N3 O5 123.89(6) . . ?
O4 N3 C4 118.20(6) . . ?
O5 N3 C4 117.91(6) . . ?
C7 N1 O1 109.73(6) . . ?
C3 C2 N2 116.07(5) . . ?
C3 C2 C1 121.44(6) . . ?
C1 C2 N2 122.48(6) . . ?
C2 C3 H3 120.7 . . ?
C4 C3 C2 118.55(6) . . ?
C4 C3 H3 120.7 . . ?
C5A C4A N3A 119.67(6) . . ?
C3A C4A N3A 118.92(5) . . ?
C3A C4A C5A 121.41(6) . . ?
O1A C1A C2A 119.00(6) . . ?
O1A C1A C6A 123.00(5) . . ?
C6A C1A C2A 117.99(6) . . ?
C5 C6 H6 119.6 . . ?
C5 C6 C1 120.75(6) . . ?
C1 C6 H6 119.6 . . ?
C3 C4 N3 118.82(6) . . ?
C3 C4 C5 121.61(6) . . ?
C5 C4 N3 119.57(6) . . ?
C1A C2A N2A 122.68(6) . . ?
C3A C2A N2A 116.22(5) . . ?
C3A C2A C1A 121.09(6) . . ?
N1A C7A C12A 127.39(6) . . ?
N1A C7A C8A 115.16(6) . . ?
C12A C7A C8A 117.43(6) . . ?
C4A C5A H5A 120.3 . . ?
C6A C5A C4A 119.45(6) . . ?
C6A C5A H5A 120.3 . . ?
C4A C3A C2A 119.01(6) . . ?
C4A C3A H3A 120.5 . . ?
C2A C3A H3A 120.5 . . ?
H9AA C9A H9AB 108.1 . . ?
C8A C9A H9AA 109.5 . . ?
C8A C9A H9AB 109.5 . . ?
C10A C9A H9AA 109.5 . . ?
C10A C9A H9AB 109.5 . . ?
C10A C9A C8A 110.80(6) . . ?
C6 C5 C4 119.64(6) . . ?
C6 C5 H5 120.2 . . ?
C4 C5 H5 120.2 . . ?
C1A C6A H6A 119.5 . . ?
C5A C6A C1A 120.91(6) . . ?
C5A C6A H6A 119.5 . . ?
C7A C12A H12A 109.4 . . ?
C7A C12A H12B 109.4 . . ?
C7A C12A C11A 111.12(6) . . ?
H12A C12A H12B 108.0 . . ?
C11A C12A H12A 109.4 . . ?
C11A C12A H12B 109.4 . . ?
C12A C11A H11A 109.2 . . ?
C12A C11A H11B 109.2 . . ?
H11A C11A H11B 107.9 . . ?
C10A C11A C12A 111.84(7) . . ?
C10A C11A H11A 109.2 . . ?
C10A C11A H11B 109.2 . . ?
O1 C1 C2 119.16(6) . . ?
O1 C1 C6 122.86(6) . . ?
C6 C1 C2 117.96(6) . . ?
H8A C8 H8B 108.0 . . ?
C7 C8 H8A 109.4 . . ?
C7 C8 H8B 109.4 . . ?
C7 C8 C9 111.06(6) . . ?
C9 C8 H8A 109.4 . . ?
C9 C8 H8B 109.4 . . ?
N1 C7 C8 115.33(6) . . ?
N1 C7 C12 127.61(6) . . ?
C12 C7 C8 117.06(6) . . ?
C7A C8A C9A 111.66(6) . . ?
C7A C8A H8AA 109.3 . . ?
C7A C8A H8AB 109.3 . . ?
C9A C8A H8AA 109.3 . . ?
C9A C8A H8AB 109.3 . . ?
H8AA C8A H8AB 107.9 . . ?
C7 C12 H12C 109.5 . . ?
C7 C12 H12D 109.5 . . ?
C7 C12 C11 110.51(7) . . ?
H12C C12 H12D 108.1 . . ?
C11 C12 H12C 109.5 . . ?
C11 C12 H12D 109.5 . . ?
C9A C10A H10A 109.7 . . ?
C9A C10A H10B 109.7 . . ?
C11A C10A C9A 109.98(6) . . ?
C11A C10A H10A 109.7 . . ?
C11A C10A H10B 109.7 . . ?
H10A C10A H10B 108.2 . . ?
C8 C9 H9A 109.5 . . ?
C8 C9 H9B 109.5 . . ?
H9A C9 H9B 108.1 . . ?
C10 C9 C8 110.61(7) . . ?
C10 C9 H9A 109.5 . . ?
C10 C9 H9B 109.5 . . ?
C9 C10 H10C 109.6 . . ?
C9 C10 H10D 109.6 . . ?
H10C C10 H10D 108.1 . . ?
C11 C10 C9 110.15(7) . . ?
C11 C10 H10C 109.6 . . ?
C11 C10 H10D 109.6 . . ?
C12 C11 H11C 109.2 . . ?
C12 C11 H11D 109.2 . . ?
C10 C11 C12 112.05(8) . . ?
C10 C11 H11C 109.2 . . ?
C10 C11 H11D 109.2 . . ?
H11C C11 H11D 107.9 . . ?

loop_
_geom_bond_atom_site_label_1
_geom_bond_atom_site_label_2
_geom_bond_distance
_geom_bond_site_symmetry_2
_geom_bond_publ_flag
O1A N1A 1.4523(7) . ?
O1A C1A 1.3412(8) . ?
O5A N3A 1.2305(9) . ?
O1 N1 1.4556(8) . ?
O1 C1 1.3455(8) . ?
O4A N3A 1.2269(8) . ?
O4 N3 1.2233(8) . ?
O5 N3 1.2324(9) . ?
O3A N2A 1.2305(8) . ?
O2A N2A 1.2228(9) . ?
O2 N2 1.2264(9) . ?
O3 N2 1.2283(8) . ?
N1A C7A 1.2791(8) . ?
N2A C2A 1.4654(8) . ?
N3A C4A 1.4584(9) . ?
N2 C2 1.4682(8) . ?
N3 C4 1.4598(9) . ?
N1 C7 1.2791(9) . ?
C2 C3 1.3905(9) . ?
C2 C1 1.4128(9) . ?
C3 H3 0.9500 . ?
C3 C4 1.3829(9) . ?
C4A C5A 1.3914(8) . ?
C4A C3A 1.3802(9) . ?
C1A C2A 1.4118(8) . ?
C1A C6A 1.4061(9) . ?
C6 H6 0.9500 . ?
C6 C5 1.3815(9) . ?
C6 C1 1.4069(9) . ?
C4 C5 1.3902(9) . ?
C2A C3A 1.3881(9) . ?
C7A C12A 1.4992(10) . ?
C7A C8A 1.5011(9) . ?
C5A H5A 0.9500 . ?
C5A C6A 1.3804(9) . ?
C3A H3A 0.9500 . ?
C9A H9AA 0.9900 . ?
C9A H9AB 0.9900 . ?
C9A C8A 1.5356(10) . ?
C9A C10A 1.5288(11) . ?
C5 H5 0.9500 . ?
C6A H6A 0.9500 . ?
C12A H12A 0.9900 . ?
C12A H12B 0.9900 . ?
C12A C11A 1.5349(12) . ?
C11A H11A 0.9900 . ?
C11A H11B 0.9900 . ?
C11A C10A 1.5258(11) . ?
C8 H8A 0.9900 . ?
C8 H8B 0.9900 . ?
C8 C7 1.5002(9) . ?
C8 C9 1.5337(11) . ?
C7 C12 1.4971(11) . ?
C8A H8AA 0.9900 . ?
C8A H8AB 0.9900 . ?
C12 H12C 0.9900 . ?
C12 H12D 0.9900 . ?
C12 C11 1.5385(15) . ?
C10A H10A 0.9900 . ?
C10A H10B 0.9900 . ?
C9 H9A 0.9900 . ?
C9 H9B 0.9900 . ?
C9 C10 1.5266(12) . ?
C10 H10C 0.9900 . ?
C10 H10D 0.9900 . ?
C10 C11 1.5226(13) . ?
C11 H11C 0.9900 . ?
C11 H11D 0.9900 . ?

loop_
_geom_torsion_atom_site_label_1
_geom_torsion_atom_site_label_2
_geom_torsion_atom_site_label_3
_geom_torsion_atom_site_label_4
_geom_torsion
_geom_torsion_site_symmetry_1
_geom_torsion_site_symmetry_2
_geom_torsion_site_symmetry_3
_geom_torsion_site_symmetry_4
_geom_torsion_publ_flag
O1A N1A C7A C12A -0.21(10) . . . . ?
O1A N1A C7A C8A 178.10(6) . . . . ?
O1A C1A C2A N2A -5.19(10) . . . . ?
O1A C1A C2A C3A 176.09(6) . . . . ?
O1A C1A C6A C5A -177.36(7) . . . . ?
O5A N3A C4A C5A -0.59(10) . . . . ?
O5A N3A C4A C3A 179.32(7) . . . . ?
O1 N1 C7 C8 179.94(6) . . . . ?
O1 N1 C7 C12 -0.74(12) . . . . ?
O4A N3A C4A C5A -179.74(7) . . . . ?
O4A N3A C4A C3A 0.17(10) . . . . ?
O4 N3 C4 C3 -0.24(10) . . . . ?
O4 N3 C4 C5 179.75(7) . . . . ?
O5 N3 C4 C3 -179.43(7) . . . . ?
O5 N3 C4 C5 0.56(10) . . . . ?
O3A N2A C2A C1A 179.32(7) . . . . ?
O3A N2A C2A C3A -1.90(10) . . . . ?
O2A N2A C2A C1A -0.22(10) . . . . ?
O2A N2A C2A C3A 178.56(7) . . . . ?
O2 N2 C2 C3 -179.34(7) . . . . ?
O2 N2 C2 C1 -0.68(10) . . . . ?
O3 N2 C2 C3 1.07(10) . . . . ?
O3 N2 C2 C1 179.73(7) . . . . ?
N1A O1A C1A C2A -179.00(5) . . . . ?
N1A O1A C1A C6A 0.93(9) . . . . ?
N1A C7A C12A C11A -135.48(8) . . . . ?
N1A C7A C8A C9A 134.47(7) . . . . ?
N2A C2A C3A C4A -177.09(6) . . . . ?
N3A C4A C5A C6A 176.85(6) . . . . ?
N3A C4A C3A C2A -178.11(6) . . . . ?
N2 C2 C3 C4 178.44(6) . . . . ?
N2 C2 C1 O1 2.26(10) . . . . ?
N2 C2 C1 C6 -176.67(6) . . . . ?
N3 C4 C5 C6 -177.83(6) . . . . ?
N1 O1 C1 C2 177.25(6) . . . . ?
N1 O1 C1 C6 -3.88(10) . . . . ?
N1 C7 C12 C11 132.62(9) . . . . ?
C2 C3 C4 N3 178.15(6) . . . . ?
C2 C3 C4 C5 -1.84(10) . . . . ?
C3 C2 C1 O1 -179.15(6) . . . . ?
C3 C2 C1 C6 1.93(10) . . . . ?
C3 C4 C5 C6 2.16(11) . . . . ?
C4A C5A C6A C1A 0.79(11) . . . . ?
C1A O1A N1A C7A -166.67(6) . . . . ?
C1A C2A C3A C4A 1.71(10) . . . . ?
C2A C1A C6A C5A 2.56(10) . . . . ?
C7A C12A C11A C10A -51.17(9) . . . . ?
C5A C4A C3A C2A 1.80(10) . . . . ?
C3A C4A C5A C6A -3.06(11) . . . . ?
C5 C6 C1 O1 179.51(7) . . . . ?
C5 C6 C1 C2 -1.61(10) . . . . ?
C6A C1A C2A N2A 174.88(6) . . . . ?
C6A C1A C2A C3A -3.84(10) . . . . ?
C12A C7A C8A C9A -47.04(9) . . . . ?
C12A C11A C10A C9A 58.73(9) . . . . ?
C1 O1 N1 C7 164.53(6) . . . . ?
C1 C2 C3 C4 -0.24(10) . . . . ?
C1 C6 C5 C4 -0.37(11) . . . . ?
C8 C7 C12 C11 -48.07(11) . . . . ?
C8 C9 C10 C11 58.62(10) . . . . ?
C7 C8 C9 C10 -53.34(9) . . . . ?
C7 C12 C11 C10 51.30(11) . . . . ?
C8A C7A C12A C11A 46.24(9) . . . . ?
C8A C9A C10A C11A -58.71(9) . . . . ?
C10A C9A C8A C7A 51.95(8) . . . . ?
C9 C8 C7 N1 -130.95(7) . . . . ?
C9 C8 C7 C12 49.66(10) . . . . ?
C9 C10 C11 C12 -58.04(12) . . . . ?

loop_
_exptl_oxdiff_crystal_face_indexfrac_h
_exptl_oxdiff_crystal_face_indexfrac_k
_exptl_oxdiff_crystal_face_indexfrac_l
_exptl_oxdiff_crystal_face_x
_exptl_oxdiff_crystal_face_y
_exptl_oxdiff_crystal_face_z
-0.0001 -0.9989 -0.0003 0.0413 0.0092 -0.0090
1.0113 8.9060 -15.0608 -0.0936 -0.7162 0.6916
8.5451 -0.8562 3.8286 -0.0585 -0.4420 -0.8951
4.6710 18.5209 3.8037 -0.8480 -0.3518 -0.3964
1.5243 22.7355 -1.7020 -0.9122 -0.3782 0.1575
2.2238 17.6062 -10.4231 -0.5417 -0.7065 0.4554
-0.0117 -0.6677 -16.0596 0.3231 -0.5947 0.7361
0.1044 0.5853 16.0293 -0.3194 0.5879 -0.7432
-9.3797 -1.4348 3.5079 0.0204 0.7958 0.6052
-0.1462 21.6238 5.7121 -0.9981 0.0257 -0.0558
4.2198 10.6980 10.8837 -0.6538 0.0166 -0.7565
-2.1762 22.3879 2.1125 -0.9579 0.0248 0.2861
